data_7048755
loop_
_publ_author_name
'Montgomery, Michelle'
'O'Brien, Harry M'
'M\'endez-G\'alvez, Carolina'
'Bromfield, Caitlin R.'
'Roberts, Jack P. M.'
'Winnicka, Anna M.'
'Horner, Andrew'
'Elorriaga, David'
'Sparkes, Hazel A.'
'Bedford, Robin B.'

_publ_section_title
;
 The surprisingly facile formation of Pd(i)-phosphido complexes from
 ortho-biphenylphosphines and palladium acetate.
;
_journal_issue 11
_journal_name_full 'Dalton transactions (Cambridge, England : 2003)'
_journal_page_first 3539
_journal_page_last 3542
_journal_paper_doi 10.1039/c8dt04926b
_journal_volume 48
_journal_year 2019
_chemical_formula_moiety 'C56 H74 O8 P2 Pd2, C7 H8'
_chemical_formula_sum 'C63 H82 O8 P2 Pd2'
_chemical_formula_weight 1242.02
_space_group_crystal_system monoclinic
_space_group_IT_number 13
_space_group_name_Hall '-P 2yac'
_space_group_name_H-M_alt 'P 1 2/n 1'
_symmetry_space_group_name_Hall '-P 2yac'
_symmetry_space_group_name_H-M 'P 1 2/n 1'
_atom_sites_solution_hydrogens geom
_atom_sites_solution_primary dual
_audit_creation_date 2018-11-06
_audit_creation_method
;
Olex2 1.2
(compiled 2018.05.29 svn.r3508 for OlexSys, GUI svn.r5506)
;
_audit_update_record
;
2018-12-12 deposited with the CCDC.
2019-01-25 downloaded from the CCDC.
;
_cell_angle_alpha 90
_cell_angle_beta 100.144(3)
_cell_angle_gamma 90
_cell_formula_units_Z 2
_cell_length_a 12.7552(6)
_cell_length_b 11.4178(6)
_cell_length_c 19.7866(11)
_cell_measurement_reflns_used 6405
_cell_measurement_temperature 100(2)
_cell_measurement_theta_max 27.968
_cell_measurement_theta_min 2.411
_cell_volume 2836.6(3)
_computing_cell_refinement 'SAINT v8.34A (Bruker, 2013)'
_computing_data_collection 'Bruker Apex suite'
_computing_data_reduction 'SAINT v8.34A (Bruker, 2013)'
_computing_molecular_graphics 'Olex2 (Dolomanov et al., 2009)'
_computing_publication_material 'Olex2 (Dolomanov et al., 2009)'
_computing_structure_refinement 'ShelXL (Sheldrick, 2015)'
_computing_structure_solution 'ShelXT (Sheldrick, 2015)'
_diffrn_ambient_temperature 100(2)
_diffrn_detector 'Bruker area detector'
_diffrn_detector_type 'CCD area detector'
_diffrn_measured_fraction_theta_full 1.000
_diffrn_measured_fraction_theta_max 0.999
_diffrn_measurement_device 'Bruker Apex II kappa CCD area detector'
_diffrn_measurement_device_type 'Bruker APEX-II CCD'
_diffrn_measurement_method '\f and \w scans'
_diffrn_radiation_monochromator graphite
_diffrn_radiation_type MoK\a
_diffrn_radiation_wavelength 0.71073
_diffrn_reflns_av_R_equivalents 0.0444
_diffrn_reflns_av_unetI/netI 0.0421
_diffrn_reflns_Laue_measured_fraction_full 1.000
_diffrn_reflns_Laue_measured_fraction_max 0.999
_diffrn_reflns_limit_h_max 15
_diffrn_reflns_limit_h_min -16
_diffrn_reflns_limit_k_max 15
_diffrn_reflns_limit_k_min -14
_diffrn_reflns_limit_l_max 25
_diffrn_reflns_limit_l_min -26
_diffrn_reflns_number 25647
_diffrn_reflns_point_group_measured_fraction_full 1.000
_diffrn_reflns_point_group_measured_fraction_max 0.999
_diffrn_reflns_theta_full 25.242
_diffrn_reflns_theta_max 27.996
_diffrn_reflns_theta_min 1.768
_diffrn_source 'fine-focus sealed tube'
_diffrn_standards_number 0
_exptl_absorpt_coefficient_mu 0.746
_exptl_absorpt_correction_T_max 0.7456
_exptl_absorpt_correction_T_min 0.6765
_exptl_absorpt_correction_type multi-scan
_exptl_absorpt_process_details
'SADABS-2014/4 (Bruker,2014/4) was used for absorption correction. wR2(int) was 0.0581 before and 0.0471 after correction. The Ratio of minimum to maximum transmission is 0.9073. The \l/2 correction factor is 0.00150.'
_exptl_crystal_colour yellow
_exptl_crystal_colour_primary yellow
_exptl_crystal_density_diffrn 1.454
_exptl_crystal_description plate
_exptl_crystal_F_000 1292
_exptl_crystal_size_max 0.391
_exptl_crystal_size_mid 0.288
_exptl_crystal_size_min 0.153
_refine_diff_density_max 1.109
_refine_diff_density_min -0.538
_refine_diff_density_rms 0.083
_refine_ls_extinction_method none
_refine_ls_goodness_of_fit_ref 1.006
_refine_ls_hydrogen_treatment constr
_refine_ls_matrix_type full
_refine_ls_number_parameters 344
_refine_ls_number_reflns 6850
_refine_ls_number_restraints 0
_refine_ls_restrained_S_all 1.006
_refine_ls_R_factor_all 0.0449
_refine_ls_R_factor_gt 0.0312
_refine_ls_shift/su_max 0.000
_refine_ls_shift/su_mean 0.000
_refine_ls_structure_factor_coef Fsqd
_refine_ls_weighting_details 'w=1/[\s^2^(Fo^2^)+(0.0270P)^2^+2.0350P] where P=(Fo^2^+2Fc^2^)/3'
_refine_ls_weighting_scheme calc
_refine_ls_wR_factor_gt 0.0646
_refine_ls_wR_factor_ref 0.0702
_reflns_Friedel_coverage 0.000
_reflns_number_gt 5555
_reflns_number_total 6850
_reflns_threshold_expression 'I > 2\s(I)'
_cod_data_source_file c8dt04926b2.cif
_cod_data_source_block 1a_mm10bis
_cod_depositor_comments 'Adding full bibliography for 7048755--7048758.cif.'
_cod_database_code 7048755
_shelx_shelxl_version_number 2017/1
_shelx_space_group_comment
;
The symmetry employed for this shelxl refinement is uniquely defined
by the following loop, which should always be used as a source of
symmetry information in preference to the above space-group names.
They are only intended as comments.
;
_shelx_estimated_absorpt_t_max 0.894
_shelx_estimated_absorpt_t_min 0.759
_olex2_refinement_description
;
1. Fixed Uiso
 At 1.2 times of:
  All C(H) groups, All C(H,H) groups
 At 1.5 times of:
  All C(H,H,H) groups
2. Others
 Fixed Sof: H33A(0.5) H33B(0.5) H33C(0.5)
3.a Ternary CH refined with riding coordinates:
 C15(H15), C21(H21)
3.b Secondary CH2 refined with riding coordinates:
 C16(H16A,H16B), C17(H17A,H17B), C18(H18A,H18B), C19(H19A,H19B), C20(H20A,
 H20B), C22(H22A,H22B), C23(H23A,H23B), C24(H24A,H24B), C25(H25A,H25B),
 C26(H26A,H26B)
3.c Aromatic/amide H refined with riding coordinates:
 C2(H2), C3(H3), C4(H4), C9(H9), C10(H10), C11(H11), C29(H29), C30(H30),
 C31(H31)
3.d Idealised Me refined as rotating group:
 C13(H13A,H13B,H13C), C14(H14A,H14B,H14C), C28(H28A,H28B,H28C), C33(H33A,H33B,
 H33C)
;
_olex2_submission_special_instructions 'No special instructions were received'

loop_
_space_group_symop_operation_xyz
'x, y, z'
'-x+1/2, y, -z+1/2'
'-x, -y, -z'
'x-1/2, -y, z-1/2'

loop_
_atom_site_label
_atom_site_type_symbol
_atom_site_fract_x
_atom_site_fract_y
_atom_site_fract_z
_atom_site_U_iso_or_equiv
_atom_site_adp_type
_atom_site_occupancy
_atom_site_site_symmetry_order
_atom_site_calc_flag
_atom_site_refinement_flags_posn
_atom_site_refinement_flags_adp
_atom_site_refinement_flags_occupancy
_atom_site_disorder_assembly
_atom_site_disorder_group
Pd1 Pd 0.17942(2) 0.48992(2) 0.31051(2) 0.01295(5) Uani 1 1 d . . . . .
P1 P 0.23365(5) 0.61823(5) 0.39432(3) 0.01168(12) Uani 1 1 d . . . . .
O1 O 0.29622(14) 0.35569(14) 0.33295(8) 0.0209(4) Uani 1 1 d . . . . .
O2 O 0.08178(13) 0.38959(14) 0.23365(9) 0.0217(4) Uani 1 1 d . . . . .
O3 O 0.12246(14) 1.00593(14) 0.34095(8) 0.0217(4) Uani 1 1 d . . . . .
O4 O 0.06321(13) 0.75426(13) 0.51620(8) 0.0169(3) Uani 1 1 d . . . . .
C1 C 0.07129(18) 0.61231(19) 0.31267(11) 0.0143(4) Uani 1 1 d . . . . .
C2 C -0.02976(19) 0.6287(2) 0.27330(12) 0.0183(5) Uani 1 1 d . . . . .
H2 H -0.057712 0.575474 0.237782 0.022 Uiso 1 1 calc R . . . .
C3 C -0.08805(18) 0.7253(2) 0.28774(12) 0.0197(5) Uani 1 1 d . . . . .
H3 H -0.157621 0.736763 0.262158 0.024 Uiso 1 1 calc R . . . .
C4 C -0.04802(18) 0.8058(2) 0.33834(12) 0.0167(5) Uani 1 1 d . . . . .
H4 H -0.090131 0.871533 0.345965 0.020 Uiso 1 1 calc R . . . .
C5 C 0.05295(18) 0.79203(19) 0.37822(11) 0.0127(4) Uani 1 1 d . . . . .
C6 C 0.10911(17) 0.69248(19) 0.36481(11) 0.0121(4) Uani 1 1 d . . . . .
C7 C 0.09810(18) 0.88120(19) 0.43028(11) 0.0136(4) Uani 1 1 d . . . . .
C8 C 0.13542(18) 0.9885(2) 0.41012(12) 0.0168(5) Uani 1 1 d . . . . .
C9 C 0.1836(2) 1.0694(2) 0.45881(13) 0.0238(5) Uani 1 1 d . . . . .
H9 H 0.209849 1.141685 0.444812 0.029 Uiso 1 1 calc R . . . .
C10 C 0.1924(2) 1.0427(2) 0.52740(14) 0.0263(6) Uani 1 1 d . . . . .
H10 H 0.225744 1.097404 0.560524 0.032 Uiso 1 1 calc R . . . .
C11 C 0.1541(2) 0.9386(2) 0.54974(13) 0.0219(5) Uani 1 1 d . . . . .
H11 H 0.160770 0.921921 0.597346 0.026 Uiso 1 1 calc R . . . .
C12 C 0.10559(18) 0.85903(19) 0.50055(12) 0.0152(5) Uani 1 1 d . . . . .
C13 C 0.1647(2) 1.1116(2) 0.31797(14) 0.0291(6) Uani 1 1 d . . . . .
H13A H 0.241082 1.116282 0.336493 0.044 Uiso 1 1 calc GR . . . .
H13B H 0.128239 1.178971 0.333955 0.044 Uiso 1 1 calc GR . . . .
H13C H 0.153811 1.111987 0.267691 0.044 Uiso 1 1 calc GR . . . .
C14 C 0.0630(2) 0.7325(2) 0.58717(12) 0.0218(5) Uani 1 1 d . . . . .
H14A H 0.136498 0.727257 0.611849 0.033 Uiso 1 1 calc GR . . . .
H14B H 0.025919 0.658664 0.592146 0.033 Uiso 1 1 calc GR . . . .
H14C H 0.026316 0.796686 0.606265 0.033 Uiso 1 1 calc GR . . . .
C15 C 0.35101(17) 0.71092(19) 0.39549(11) 0.0124(4) Uani 1 1 d . . . . .
H15 H 0.412956 0.656880 0.396464 0.015 Uiso 1 1 calc R . . . .
C16 C 0.34229(19) 0.7828(2) 0.32939(11) 0.0170(5) Uani 1 1 d . . . . .
H16A H 0.280179 0.835887 0.325469 0.020 Uiso 1 1 calc R . . . .
H16B H 0.330609 0.729363 0.289343 0.020 Uiso 1 1 calc R . . . .
C17 C 0.4433(2) 0.8550(2) 0.32860(12) 0.0223(5) Uani 1 1 d . . . . .
H17A H 0.503320 0.801472 0.325586 0.027 Uiso 1 1 calc R . . . .
H17B H 0.432547 0.905674 0.287344 0.027 Uiso 1 1 calc R . . . .
C18 C 0.4717(2) 0.9311(2) 0.39244(12) 0.0206(5) Uani 1 1 d . . . . .
H18A H 0.415829 0.991199 0.392863 0.025 Uiso 1 1 calc R . . . .
H18B H 0.539968 0.971871 0.391608 0.025 Uiso 1 1 calc R . . . .
C19 C 0.48150(19) 0.8559(2) 0.45707(12) 0.0172(5) Uani 1 1 d . . . . .
H19A H 0.540373 0.799061 0.458002 0.021 Uiso 1 1 calc R . . . .
H19B H 0.498558 0.906397 0.498207 0.021 Uiso 1 1 calc R . . . .
C20 C 0.37801(18) 0.79017(19) 0.45880(11) 0.0153(5) Uani 1 1 d . . . . .
H20A H 0.319515 0.846900 0.459520 0.018 Uiso 1 1 calc R . . . .
H20B H 0.385518 0.742103 0.501014 0.018 Uiso 1 1 calc R . . . .
C21 C 0.24212(17) 0.56066(19) 0.48181(11) 0.0132(4) Uani 1 1 d . . . . .
H21 H 0.237712 0.627974 0.513526 0.016 Uiso 1 1 calc R . . . .
C22 C 0.34897(17) 0.4977(2) 0.50513(11) 0.0162(4) Uani 1 1 d . . . . .
H22A H 0.355747 0.431858 0.473614 0.019 Uiso 1 1 calc R . . . .
H22B H 0.408440 0.552805 0.503681 0.019 Uiso 1 1 calc R . . . .
C23 C 0.35498(19) 0.4513(2) 0.57813(12) 0.0198(5) Uani 1 1 d . . . . .
H23A H 0.423617 0.410172 0.592577 0.024 Uiso 1 1 calc R . . . .
H23B H 0.352204 0.517787 0.609856 0.024 Uiso 1 1 calc R . . . .
C24 C 0.2639(2) 0.3677(2) 0.58265(13) 0.0222(5) Uani 1 1 d . . . . .
H24A H 0.268059 0.341702 0.630781 0.027 Uiso 1 1 calc R . . . .
H24B H 0.270367 0.297635 0.554168 0.027 Uiso 1 1 calc R . . . .
C25 C 0.15661(19) 0.4267(2) 0.55790(13) 0.0205(5) Uani 1 1 d . . . . .
H25A H 0.098820 0.368738 0.557735 0.025 Uiso 1 1 calc R . . . .
H25B H 0.146241 0.490287 0.590086 0.025 Uiso 1 1 calc R . . . .
C26 C 0.15002(18) 0.4771(2) 0.48619(12) 0.0175(5) Uani 1 1 d . . . . .
H26A H 0.081756 0.519477 0.473182 0.021 Uiso 1 1 calc R . . . .
H26B H 0.151087 0.412221 0.453105 0.021 Uiso 1 1 calc R . . . .
C27 C 0.11468(19) 0.3438(2) 0.18397(12) 0.0174(5) Uani 1 1 d . . . . .
C28 C 0.0367(2) 0.2627(2) 0.13857(13) 0.0234(5) Uani 1 1 d . . . . .
H28A H 0.061747 0.248938 0.095184 0.035 Uiso 1 1 calc GR . . . .
H28B H -0.033860 0.299350 0.129215 0.035 Uiso 1 1 calc GR . . . .
H28C H 0.032263 0.187970 0.162220 0.035 Uiso 1 1 calc GR . . . .
C29 C 0.250000 0.9777(4) 0.750000 0.0349(10) Uani 1 2 d S T P . .
H29 H 0.249999 1.060894 0.749999 0.042 Uiso 1 2 calc RS T P . .
C30 C 0.3430(2) 0.9169(3) 0.74843(14) 0.0333(7) Uani 1 1 d . . . . .
H30 H 0.407340 0.958396 0.747448 0.040 Uiso 1 1 calc R . . . .
C31 C 0.3429(2) 0.7963(3) 0.74828(13) 0.0304(6) Uani 1 1 d . . . . .
H31 H 0.407323 0.755366 0.746975 0.037 Uiso 1 1 calc R . . . .
C32 C 0.250000 0.7333(3) 0.750000 0.0294(9) Uani 1 2 d S T P . .
C33 C 0.250000 0.6033(4) 0.750000 0.0476(13) Uani 1 2 d S T P . .
H33A H 0.306840 0.574695 0.726796 0.071 Uiso 0.5 1 calc GR . . A -1
H33B H 0.181104 0.574695 0.725771 0.071 Uiso 0.5 1 calc GR . . A -1
H33C H 0.262056 0.574695 0.797434 0.071 Uiso 0.5 1 calc GR . . A -1

loop_
_atom_site_aniso_label
_atom_site_aniso_U_11
_atom_site_aniso_U_22
_atom_site_aniso_U_33
_atom_site_aniso_U_23
_atom_site_aniso_U_13
_atom_site_aniso_U_12
Pd1 0.01469(9) 0.01122(9) 0.01237(8) -0.00246(7) 0.00083(6) -0.00024(7)
P1 0.0117(3) 0.0106(3) 0.0119(3) -0.0011(2) -0.0002(2) 0.0003(2)
O1 0.0253(9) 0.0165(8) 0.0217(9) 0.0011(7) 0.0059(7) 0.0038(7)
O2 0.0213(9) 0.0219(9) 0.0203(9) -0.0089(7) -0.0009(7) -0.0035(7)
O3 0.0281(9) 0.0174(8) 0.0203(8) 0.0051(7) 0.0061(7) -0.0026(7)
O4 0.0227(9) 0.0155(8) 0.0124(8) 0.0005(6) 0.0027(7) -0.0014(7)
C1 0.0152(11) 0.0155(11) 0.0125(10) 0.0008(8) 0.0036(9) -0.0001(9)
C2 0.0177(12) 0.0230(12) 0.0130(11) -0.0022(9) -0.0003(9) -0.0026(10)
C3 0.0123(11) 0.0292(13) 0.0160(11) 0.0022(10) -0.0020(9) 0.0014(10)
C4 0.0150(11) 0.0196(12) 0.0157(11) 0.0036(9) 0.0038(9) 0.0037(9)
C5 0.0156(11) 0.0127(10) 0.0106(10) 0.0014(8) 0.0046(8) -0.0002(8)
C6 0.0118(11) 0.0133(11) 0.0107(10) 0.0013(8) 0.0005(8) -0.0009(8)
C7 0.0125(11) 0.0121(11) 0.0162(11) -0.0012(8) 0.0026(8) 0.0037(8)
C8 0.0174(11) 0.0148(11) 0.0192(11) 0.0012(9) 0.0057(9) 0.0040(9)
C9 0.0283(14) 0.0138(12) 0.0300(14) -0.0017(10) 0.0072(11) -0.0036(10)
C10 0.0332(15) 0.0186(12) 0.0276(14) -0.0101(10) 0.0068(12) -0.0040(11)
C11 0.0276(14) 0.0208(12) 0.0180(12) -0.0050(10) 0.0063(10) -0.0002(10)
C12 0.0153(11) 0.0133(11) 0.0170(11) -0.0019(9) 0.0029(9) 0.0023(9)
C13 0.0334(16) 0.0223(13) 0.0329(15) 0.0103(11) 0.0091(12) -0.0033(11)
C14 0.0267(13) 0.0250(13) 0.0138(11) 0.0021(10) 0.0037(10) -0.0012(11)
C15 0.0116(10) 0.0121(10) 0.0132(10) -0.0005(8) 0.0013(8) -0.0004(8)
C16 0.0212(12) 0.0177(11) 0.0115(11) -0.0009(9) 0.0012(9) -0.0036(9)
C17 0.0294(14) 0.0238(13) 0.0146(11) 0.0014(10) 0.0065(10) -0.0058(11)
C18 0.0248(13) 0.0181(12) 0.0190(12) 0.0039(10) 0.0036(10) -0.0060(10)
C19 0.0197(12) 0.0134(11) 0.0169(11) -0.0017(9) -0.0015(9) -0.0039(9)
C20 0.0191(12) 0.0140(11) 0.0122(11) -0.0002(8) 0.0011(9) -0.0010(9)
C21 0.0128(11) 0.0128(10) 0.0132(10) 0.0006(8) 0.0000(8) 0.0008(8)
C22 0.0138(10) 0.0158(11) 0.0182(11) 0.0018(9) 0.0006(8) 0.0009(9)
C23 0.0159(12) 0.0203(12) 0.0212(12) 0.0060(10) -0.0021(10) 0.0028(9)
C24 0.0240(13) 0.0192(12) 0.0219(12) 0.0088(10) 0.0001(10) 0.0002(10)
C25 0.0164(12) 0.0218(13) 0.0233(13) 0.0067(10) 0.0038(10) -0.0030(10)
C26 0.0143(11) 0.0189(12) 0.0184(11) 0.0023(9) 0.0004(9) -0.0023(9)
C27 0.0200(12) 0.0159(11) 0.0164(11) 0.0055(9) 0.0030(9) 0.0035(9)
C28 0.0253(13) 0.0249(13) 0.0187(12) -0.0071(10) 0.0003(10) -0.0049(11)
C29 0.046(3) 0.028(2) 0.026(2) 0.000 -0.0068(18) 0.000
C30 0.0283(15) 0.0421(17) 0.0274(15) 0.0027(13) -0.0010(12) -0.0073(13)
C31 0.0285(15) 0.0418(17) 0.0208(13) 0.0024(12) 0.0037(11) 0.0057(13)
C32 0.041(2) 0.032(2) 0.0132(17) 0.000 -0.0010(16) 0.000
C33 0.078(4) 0.035(2) 0.028(2) 0.000 0.004(2) 0.000

loop_
_atom_type_symbol
_atom_type_description
_atom_type_scat_dispersion_real
_atom_type_scat_dispersion_imag
_atom_type_scat_source
C C 0.0033 0.0016 'International Tables Vol C Tables 4.2.6.8 and 6.1.1.4'
H H 0.0000 0.0000 'International Tables Vol C Tables 4.2.6.8 and 6.1.1.4'
O O 0.0106 0.0060 'International Tables Vol C Tables 4.2.6.8 and 6.1.1.4'
P P 0.1023 0.0942 'International Tables Vol C Tables 4.2.6.8 and 6.1.1.4'
Pd Pd -0.9988 1.0072 'International Tables Vol C Tables 4.2.6.8 and 6.1.1.4'

loop_
_geom_angle_atom_site_label_1
_geom_angle_atom_site_label_2
_geom_angle_atom_site_label_3
_geom_angle
_geom_angle_site_symmetry_1
_geom_angle_site_symmetry_3
P1 Pd1 Pd1 114.193(17) . 2
O1 Pd1 Pd1 72.22(5) . 2
O1 Pd1 P1 101.76(5) . .
O2 Pd1 Pd1 78.63(5) . 2
O2 Pd1 P1 162.40(5) . .
O2 Pd1 O1 93.53(6) . .
C1 Pd1 Pd1 119.91(7) . 2
C1 Pd1 P1 69.16(6) . .
C1 Pd1 O1 166.76(8) . .
C1 Pd1 O2 94.23(8) . .
C6 P1 Pd1 85.86(7) . .
C6 P1 C15 113.82(10) . .
C6 P1 C21 112.05(10) . .
C15 P1 Pd1 122.36(8) . .
C15 P1 C21 106.43(10) . .
C21 P1 Pd1 115.15(7) . .
C27 O1 Pd1 131.24(16) 2 .
C27 O2 Pd1 123.59(16) . .
C8 O3 C13 117.19(19) . .
C12 O4 C14 116.34(18) . .
C2 C1 Pd1 131.64(17) . .
C2 C1 C6 119.2(2) . .
C6 C1 Pd1 109.16(15) . .
C3 C2 C1 117.9(2) . .
C2 C3 C4 122.2(2) . .
C3 C4 C5 121.2(2) . .
C4 C5 C7 121.3(2) . .
C6 C5 C4 116.0(2) . .
C6 C5 C7 122.67(19) . .
C1 C6 P1 95.78(15) . .
C5 C6 P1 140.73(17) . .
C5 C6 C1 123.48(19) . .
C8 C7 C5 120.7(2) . .
C8 C7 C12 118.4(2) . .
C12 C7 C5 120.9(2) . .
O3 C8 C7 115.3(2) . .
O3 C8 C9 123.8(2) . .
C9 C8 C7 120.9(2) . .
C10 C9 C8 118.9(2) . .
C9 C10 C11 122.2(2) . .
C10 C11 C12 118.3(2) . .
O4 C12 C7 114.94(19) . .
O4 C12 C11 123.7(2) . .
C11 C12 C7 121.3(2) . .
C16 C15 P1 111.27(15) . .
C16 C15 C20 110.70(18) . .
C20 C15 P1 114.63(16) . .
C15 C16 C17 111.26(18) . .
C18 C17 C16 112.1(2) . .
C17 C18 C19 110.23(19) . .
C20 C19 C18 110.61(19) . .
C19 C20 C15 110.05(19) . .
C22 C21 P1 110.60(16) . .
C26 C21 P1 111.03(14) . .
C26 C21 C22 109.90(18) . .
C23 C22 C21 109.88(19) . .
C24 C23 C22 111.24(19) . .
C23 C24 C25 110.84(19) . .
C26 C25 C24 111.4(2) . .
C25 C26 C21 111.89(18) . .
O1 C27 O2 127.9(2) 2 .
O1 C27 C28 115.9(2) 2 .
O2 C27 C28 116.2(2) . .
C30 C29 C30 119.6(4) . 2_556
C31 C30 C29 120.1(3) . .
C30 C31 C32 121.2(3) . .
C31 C32 C31 117.8(4) . 2_556
C31 C32 C33 121.12(18) . .
C31 C32 C33 121.12(18) 2_556 .

loop_
_geom_bond_atom_site_label_1
_geom_bond_atom_site_label_2
_geom_bond_distance
_geom_bond_site_symmetry_2
Pd1 Pd1 3.2394(4) 2
Pd1 P1 2.2295(6) .
Pd1 O1 2.1290(16) .
Pd1 O2 2.1234(15) .
Pd1 C1 1.969(2) .
P1 C6 1.805(2) .
P1 C15 1.830(2) .
P1 C21 1.837(2) .
O1 C27 1.247(3) 2
O2 C27 1.249(3) .
O3 C8 1.364(3) .
O3 C13 1.428(3) .
O4 C12 1.370(3) .
O4 C14 1.427(3) .
C1 C2 1.396(3) .
C1 C6 1.400(3) .
C2 C3 1.388(3) .
C3 C4 1.389(3) .
C4 C5 1.396(3) .
C5 C6 1.394(3) .
C5 C7 1.490(3) .
C7 C8 1.398(3) .
C7 C12 1.400(3) .
C8 C9 1.397(3) .
C9 C10 1.376(4) .
C10 C11 1.387(4) .
C11 C12 1.394(3) .
C15 C16 1.531(3) .
C15 C20 1.534(3) .
C16 C17 1.532(3) .
C17 C18 1.524(3) .
C18 C19 1.527(3) .
C19 C20 1.524(3) .
C21 C22 1.538(3) .
C21 C26 1.528(3) .
C22 C23 1.528(3) .
C23 C24 1.518(3) .
C24 C25 1.527(3) .
C25 C26 1.520(3) .
C27 C28 1.529(3) .
C29 C30 1.380(4) .
C29 C30 1.380(4) 2_556
C30 C31 1.377(4) .
C31 C32 1.391(3) .
C32 C33 1.485(6) .

loop_
_geom_torsion_atom_site_label_1
_geom_torsion_atom_site_label_2
_geom_torsion_atom_site_label_3
_geom_torsion_atom_site_label_4
_geom_torsion
_geom_torsion_site_symmetry_1
_geom_torsion_site_symmetry_4
Pd1 P1 C6 C1 1.28(13) . .
Pd1 P1 C6 C5 -177.7(3) . .
Pd1 P1 C15 C16 55.67(18) . .
Pd1 P1 C15 C20 -177.76(12) . .
Pd1 P1 C21 C22 83.82(15) . .
Pd1 P1 C21 C26 -38.46(18) . .
Pd1 O2 C27 O1 -6.6(3) . 2
Pd1 O2 C27 C28 172.94(15) . .
Pd1 C1 C2 C3 179.77(18) . .
Pd1 C1 C6 P1 -1.53(16) . .
Pd1 C1 C6 C5 177.72(18) . .
P1 C15 C16 C17 -176.75(16) . .
P1 C15 C20 C19 175.55(15) . .
P1 C21 C22 C23 179.56(15) . .
P1 C21 C26 C25 178.97(17) . .
O3 C8 C9 C10 179.9(2) . .
C1 C2 C3 C4 1.5(4) . .
C2 C1 C6 P1 177.96(19) . .
C2 C1 C6 C5 -2.8(3) . .
C2 C3 C4 C5 -1.2(4) . .
C3 C4 C5 C6 -1.1(3) . .
C3 C4 C5 C7 177.1(2) . .
C4 C5 C6 P1 -178.1(2) . .
C4 C5 C6 C1 3.1(3) . .
C4 C5 C7 C8 -74.3(3) . .
C4 C5 C7 C12 106.6(3) . .
C5 C7 C8 O3 3.0(3) . .
C5 C7 C8 C9 -176.1(2) . .
C5 C7 C12 O4 -3.6(3) . .
C5 C7 C12 C11 175.7(2) . .
C6 P1 C15 C16 -45.08(19) . .
C6 P1 C15 C20 81.49(17) . .
C6 P1 C21 C22 179.80(14) . .
C6 P1 C21 C26 57.52(18) . .
C6 C1 C2 C3 0.4(3) . .
C6 C5 C7 C8 103.8(3) . .
C6 C5 C7 C12 -75.3(3) . .
C7 C5 C6 P1 3.7(4) . .
C7 C5 C6 C1 -175.1(2) . .
C7 C8 C9 C10 -1.0(4) . .
C8 C7 C12 O4 177.30(19) . .
C8 C7 C12 C11 -3.4(3) . .
C8 C9 C10 C11 -0.6(4) . .
C9 C10 C11 C12 0.2(4) . .
C10 C11 C12 O4 -178.9(2) . .
C10 C11 C12 C7 1.9(4) . .
C12 C7 C8 O3 -177.9(2) . .
C12 C7 C8 C9 3.0(3) . .
C13 O3 C8 C7 -176.6(2) . .
C13 O3 C8 C9 2.5(3) . .
C14 O4 C12 C7 -175.8(2) . .
C14 O4 C12 C11 4.9(3) . .
C15 P1 C6 C1 124.97(15) . .
C15 P1 C6 C5 -54.0(3) . .
C15 P1 C21 C22 -55.19(17) . .
C15 P1 C21 C26 -177.47(16) . .
C15 C16 C17 C18 -53.8(3) . .
C16 C15 C20 C19 -57.6(2) . .
C16 C17 C18 C19 55.2(3) . .
C17 C18 C19 C20 -58.1(3) . .
C18 C19 C20 C15 59.5(2) . .
C20 C15 C16 C17 54.5(3) . .
C21 P1 C6 C1 -114.21(15) . .
C21 P1 C6 C5 66.8(3) . .
C21 P1 C15 C16 -168.99(16) . .
C21 P1 C15 C20 -42.42(18) . .
C21 C22 C23 C24 58.5(3) . .
C22 C21 C26 C25 56.3(3) . .
C22 C23 C24 C25 -56.7(3) . .
C23 C24 C25 C26 54.4(3) . .
C24 C25 C26 C21 -54.8(3) . .
C26 C21 C22 C23 -57.5(2) . .
C29 C30 C31 C32 -0.3(4) . .
C30 C29 C30 C31 0.14(19) 2_556 .
C30 C31 C32 C31 0.15(19) . 2_556
C30 C31 C32 C33 -179.86(19) . .
